data_1549634
loop_
_publ_author_name
'Lyu, Hairong'
'Quan, Yangjian'
'Xie, Zuowei'

_publ_section_title
;
 Rhodium catalyzed cascade cyclization featuring B-H and C-H activation:
 one-step construction of carborane-fused N-polyheterocycles.
;
_journal_issue 30
_journal_name_full 'Chemical science'
_journal_page_first 6390
_journal_page_last 6394
_journal_paper_doi 10.1039/c8sc01568f
_journal_volume 9
_journal_year 2018
_chemical_formula_sum 'C14 H21 B10 N'
_chemical_formula_weight 311.42
_space_group_crystal_system monoclinic
_space_group_IT_number 14
_space_group_name_Hall '-P 2ybc'
_space_group_name_H-M_alt 'P 1 21/c 1'
_symmetry_space_group_name_Hall '-P 2ybc'
_symmetry_space_group_name_H-M 'P 1 21/c 1'
_atom_sites_solution_hydrogens geom
_audit_creation_method SHELXL-2014/6
_audit_update_record
;
2018-02-12 deposited with the CCDC.
2018-06-28 downloaded from the CCDC.
;
_cell_angle_alpha 90
_cell_angle_beta 128.014(3)
_cell_angle_gamma 90
_cell_formula_units_Z 4
_cell_length_a 7.8295(7)
_cell_length_b 25.776(2)
_cell_length_c 11.1821(11)
_cell_measurement_reflns_used 182
_cell_measurement_temperature 296(2)
_cell_measurement_theta_max 15
_cell_measurement_theta_min 15
_cell_volume 1778.0(3)
_computing_cell_refinement 'BRUKER D8VENTURE DIFFRACTOMETER'
_computing_data_collection 'BRUKER D8VENTURE DIFFRACTOMETER'
_computing_data_reduction 'BRUKER D8VENTURE DIFFRACTOMETER'
_computing_molecular_graphics 'BRUKER SHELXTL'
_computing_publication_material 'BRUKER SHELXTL'
_computing_structure_refinement 'SHELXL-2014/6 (Sheldrick, 2014)'
_diffrn_ambient_temperature 296(2)
_diffrn_measured_fraction_theta_full 0.998
_diffrn_measured_fraction_theta_max 0.998
_diffrn_measurement_device_type 'BRUKER D8VENTURE DIFFRACTOMETER'
_diffrn_measurement_method 'PHI & OMEGA SCAN'
_diffrn_radiation_type MoK\a
_diffrn_radiation_wavelength 0.71073
_diffrn_reflns_av_R_equivalents 0.0662
_diffrn_reflns_av_unetI/netI 0.0409
_diffrn_reflns_Laue_measured_fraction_full 0.998
_diffrn_reflns_Laue_measured_fraction_max 0.998
_diffrn_reflns_limit_h_max 9
_diffrn_reflns_limit_h_min -9
_diffrn_reflns_limit_k_max 30
_diffrn_reflns_limit_k_min -30
_diffrn_reflns_limit_l_max 13
_diffrn_reflns_limit_l_min -13
_diffrn_reflns_number 29683
_diffrn_reflns_point_group_measured_fraction_full 0.998
_diffrn_reflns_point_group_measured_fraction_max 0.998
_diffrn_reflns_theta_full 25.242
_diffrn_reflns_theta_max 25.247
_diffrn_reflns_theta_min 2.443
_exptl_absorpt_coefficient_mu 0.058
_exptl_absorpt_correction_T_max 0.7456
_exptl_absorpt_correction_T_min 0.6541
_exptl_absorpt_correction_type multi-scan
_exptl_crystal_colour colourless
_exptl_crystal_density_diffrn 1.163
_exptl_crystal_description block
_exptl_crystal_F_000 648
_exptl_crystal_size_max 0.400
_exptl_crystal_size_mid 0.300
_exptl_crystal_size_min 0.200
_refine_diff_density_max 0.676
_refine_diff_density_min -0.284
_refine_diff_density_rms 0.053
_refine_ls_extinction_method none
_refine_ls_goodness_of_fit_ref 1.053
_refine_ls_hydrogen_treatment constr
_refine_ls_matrix_type full
_refine_ls_number_parameters 226
_refine_ls_number_reflns 3225
_refine_ls_number_restraints 0
_refine_ls_restrained_S_all 1.053
_refine_ls_R_factor_all 0.1213
_refine_ls_R_factor_gt 0.0890
_refine_ls_shift/su_max 0.006
_refine_ls_shift/su_mean 0.001
_refine_ls_structure_factor_coef Fsqd
_refine_ls_weighting_details 'w=1/[\s^2^(Fo^2^)+(0.1165P)^2^+1.9488P] where P=(Fo^2^+2Fc^2^)/3'
_refine_ls_weighting_scheme calc
_refine_ls_wR_factor_gt 0.2349
_refine_ls_wR_factor_ref 0.2559
_reflns_Friedel_coverage 0.000
_reflns_number_gt 2266
_reflns_number_total 3225
_reflns_threshold_expression 'I > 2\s(I)'
_cod_data_source_file c8sc01568f2.cif
_cod_data_source_block LHR315F
_cod_depositor_comments 'Adding full bibliography for 1549634--1549636.cif.'
_cod_database_code 1549634
_shelx_space_group_comment
;
The symmetry employed for this shelxl refinement is uniquely defined
by the following loop, which should always be used as a source of
symmetry information in preference to the above space-group names.
They are only intended as comments.
;
_shelx_estimated_absorpt_t_min 0.977
_shelx_estimated_absorpt_t_max 0.988
_shelxl_version_number 2014/6

loop_
_space_group_symop_operation_xyz
'x, y, z'
'-x, y+1/2, -z+1/2'
'-x, -y, -z'
'x, -y-1/2, z-1/2'

loop_
_atom_site_label
_atom_site_type_symbol
_atom_site_fract_x
_atom_site_fract_y
_atom_site_fract_z
_atom_site_U_iso_or_equiv
_atom_site_adp_type
_atom_site_occupancy
_atom_site_site_symmetry_order
_atom_site_calc_flag
_atom_site_refinement_flags_posn
_atom_site_refinement_flags_adp
N1 N 0.4425(4) 0.13775(10) 0.4699(3) 0.0450(7) Uani 1 1 d . .
C1 C 0.0549(5) 0.14416(12) 0.2563(4) 0.0424(8) Uani 1 1 d . .
C2 C -0.0556(6) 0.17119(15) 0.3291(4) 0.0565(10) Uani 1 1 d . .
C11 C 0.0872(8) 0.18056(19) 0.4984(5) 0.0829(14) Uani 1 1 d . .
H11A H 0.0031 0.1962 0.5247 0.124 Uiso 1 1 calc R U
H11B H 0.1451 0.1481 0.5509 0.124 Uiso 1 1 calc R U
H11C H 0.2041 0.2033 0.5271 0.124 Uiso 1 1 calc R U
C12 C 0.2712(5) 0.11859(12) 0.3429(4) 0.0397(8) Uani 1 1 d . .
C13 C 0.2602(5) 0.07254(12) 0.2687(3) 0.0413(8) Uani 1 1 d . .
C14 C 0.0385(6) 0.06019(14) 0.1224(4) 0.0529(9) Uani 1 1 d . .
H14A H -0.0104 0.0264 0.1281 0.063 Uiso 1 1 calc R U
H14B H 0.0418 0.0605 0.0371 0.063 Uiso 1 1 calc R U
C15 C 0.4464(5) 0.04391(12) 0.3359(4) 0.0420(8) Uani 1 1 d . .
C16 C 0.4462(7) -0.00505(15) 0.2623(5) 0.0628(11) Uani 1 1 d . .
H16A H 0.5888 -0.0200 0.3242 0.094 Uiso 1 1 calc R U
H16B H 0.3449 -0.0293 0.2521 0.094 Uiso 1 1 calc R U
H16C H 0.4050 0.0029 0.1638 0.094 Uiso 1 1 calc R U
C17 C 0.6373(5) 0.06234(13) 0.4765(4) 0.0425(8) Uani 1 1 d . .
C18 C 0.8375(6) 0.03593(15) 0.5586(4) 0.0548(10) Uani 1 1 d . .
H18A H 0.8483 0.0052 0.5202 0.066 Uiso 1 1 calc R U
C19 C 1.0157(6) 0.05482(17) 0.6935(5) 0.0665(11) Uani 1 1 d . .
H19A H 1.1456 0.0366 0.7457 0.080 Uiso 1 1 calc R U
C20 C 1.0059(6) 0.10088(18) 0.7541(5) 0.0669(11) Uani 1 1 d . .
H20A H 1.1281 0.1133 0.8463 0.080 Uiso 1 1 calc R U
C21 C 0.8149(6) 0.12773(15) 0.6770(4) 0.0579(10) Uani 1 1 d . .
H21A H 0.8084 0.1587 0.7167 0.070 Uiso 1 1 calc R U
C22 C 0.6279(5) 0.10906(13) 0.5382(4) 0.0428(8) Uani 1 1 d . .
B3 B -0.1218(7) 0.10788(16) 0.2625(5) 0.0528(11) Uani 1 1 d . .
H3 H -0.0769 0.0743 0.3373 0.063 Uiso 1 1 calc R U
B4 B -0.1160(6) 0.10468(17) 0.1051(4) 0.0496(10) Uani 1 1 d . .
B5 B -0.0500(7) 0.16814(17) 0.0822(4) 0.0494(10) Uani 1 1 d . .
H5 H 0.0414 0.1738 0.0382 0.059 Uiso 1 1 calc R U
B6 B -0.0048(8) 0.20878(17) 0.2264(5) 0.0553(11) Uani 1 1 d . .
H6 H 0.1157 0.2402 0.2769 0.066 Uiso 1 1 calc R U
B7 B -0.3241(8) 0.15151(19) 0.2214(6) 0.0670(14) Uani 1 1 d . .
H7 H -0.4134 0.1465 0.2672 0.080 Uiso 1 1 calc R U
B8 B -0.3662(8) 0.10970(19) 0.0768(6) 0.0688(14) Uani 1 1 d . .
H8 H -0.4827 0.0774 0.0286 0.083 Uiso 1 1 calc R U
B9 B -0.3240(7) 0.14730(18) -0.0367(5) 0.0631(13) Uani 1 1 d . .
H9 H -0.4140 0.1395 -0.1585 0.076 Uiso 1 1 calc R U
B10 B -0.2525(7) 0.21165(18) 0.0395(5) 0.0594(12) Uani 1 1 d . .
H10 H -0.2969 0.2457 -0.0338 0.071 Uiso 1 1 calc R U
B11 B -0.2506(7) 0.21375(18) 0.1992(6) 0.0608(12) Uani 1 1 d . .
H11 H -0.2924 0.2492 0.2309 0.073 Uiso 1 1 calc R U
B12 B -0.4477(8) 0.17576(19) 0.0372(6) 0.0701(14) Uani 1 1 d . .
H12 H -0.6202 0.1866 -0.0381 0.084 Uiso 1 1 calc R U

loop_
_atom_site_aniso_label
_atom_site_aniso_U_11
_atom_site_aniso_U_22
_atom_site_aniso_U_33
_atom_site_aniso_U_23
_atom_site_aniso_U_13
_atom_site_aniso_U_12
N1 0.0447(17) 0.0438(16) 0.0402(15) -0.0031(12) 0.0230(14) 0.0024(13)
C1 0.0417(18) 0.0455(19) 0.0404(17) 0.0008(14) 0.0256(15) 0.0050(15)
C2 0.064(2) 0.057(2) 0.057(2) 0.0109(18) 0.041(2) 0.0193(19)
C11 0.103(4) 0.093(3) 0.068(3) 0.004(2) 0.060(3) 0.026(3)
C12 0.0400(18) 0.0411(18) 0.0398(17) 0.0005(14) 0.0254(16) 0.0028(14)
C13 0.0442(19) 0.0415(18) 0.0396(17) -0.0037(14) 0.0265(16) -0.0027(14)
C14 0.055(2) 0.049(2) 0.048(2) -0.0113(16) 0.0282(18) -0.0079(17)
C15 0.0471(19) 0.0391(17) 0.0507(19) -0.0016(15) 0.0356(17) 0.0002(15)
C16 0.068(3) 0.056(2) 0.070(3) -0.011(2) 0.046(2) 0.0053(19)
C17 0.0431(19) 0.0466(19) 0.0455(18) 0.0055(15) 0.0310(16) 0.0025(15)
C18 0.051(2) 0.058(2) 0.065(2) 0.0103(19) 0.040(2) 0.0116(18)
C19 0.044(2) 0.077(3) 0.074(3) 0.018(2) 0.034(2) 0.014(2)
C20 0.040(2) 0.077(3) 0.060(2) 0.003(2) 0.019(2) 0.000(2)
C21 0.051(2) 0.055(2) 0.054(2) -0.0030(18) 0.0252(19) -0.0030(18)
C22 0.0390(18) 0.0459(19) 0.0416(17) 0.0024(15) 0.0240(16) 0.0010(15)
B3 0.052(2) 0.048(2) 0.071(3) 0.018(2) 0.045(2) 0.0094(19)
B4 0.040(2) 0.053(2) 0.045(2) -0.0023(18) 0.0207(19) -0.0057(18)
B5 0.047(2) 0.059(3) 0.042(2) 0.0068(19) 0.0279(19) -0.0001(19)
B6 0.064(3) 0.052(2) 0.059(3) 0.011(2) 0.042(2) 0.015(2)
B7 0.060(3) 0.065(3) 0.097(4) 0.033(3) 0.059(3) 0.023(2)
B8 0.049(3) 0.058(3) 0.088(4) 0.014(3) 0.037(3) 0.001(2)
B9 0.049(3) 0.063(3) 0.050(2) 0.009(2) 0.017(2) 0.003(2)
B10 0.056(3) 0.059(3) 0.057(3) 0.017(2) 0.032(2) 0.005(2)
B11 0.060(3) 0.057(3) 0.076(3) 0.021(2) 0.048(3) 0.018(2)
B12 0.050(3) 0.065(3) 0.087(4) 0.027(3) 0.037(3) 0.008(2)

loop_
_atom_type_symbol
_atom_type_description
_atom_type_scat_dispersion_real
_atom_type_scat_dispersion_imag
_atom_type_scat_source
C C 0.0033 0.0016 'International Tables Vol C Tables 4.2.6.8 and 6.1.1.4'
H H 0.0000 0.0000 'International Tables Vol C Tables 4.2.6.8 and 6.1.1.4'
B B 0.0013 0.0007 'International Tables Vol C Tables 4.2.6.8 and 6.1.1.4'
N N 0.0061 0.0033 'International Tables Vol C Tables 4.2.6.8 and 6.1.1.4'

loop_
_geom_angle_atom_site_label_1
_geom_angle_atom_site_label_2
_geom_angle_atom_site_label_3
_geom_angle
C12 N1 C22 115.3(3)
C12 C1 C2 126.4(3)
C12 C1 B5 117.4(3)
C2 C1 B5 112.3(3)
C12 C1 B4 105.3(3)
C2 C1 B4 114.1(3)
B5 C1 B4 63.2(2)
C12 C1 B6 128.6(3)
C2 C1 B6 61.6(2)
B5 C1 B6 62.6(2)
B4 C1 B6 115.9(3)
C12 C1 B3 110.9(3)
C2 C1 B3 62.0(2)
B5 C1 B3 114.5(3)
B4 C1 B3 63.4(2)
B6 C1 B3 114.3(3)
C11 C2 C1 118.3(3)
C11 C2 B11 123.2(3)
C1 C2 B11 108.4(3)
C11 C2 B6 116.6(4)
C1 C2 B6 60.5(2)
B11 C2 B6 61.6(2)
C11 C2 B7 124.2(4)
C1 C2 B7 108.1(3)
B11 C2 B7 62.0(3)
B6 C2 B7 112.3(3)
C11 C2 B3 118.9(3)
C1 C2 B3 60.2(2)
B11 C2 B3 111.4(3)
B6 C2 B3 111.9(3)
B7 C2 B3 60.8(2)
N1 C12 C13 127.0(3)
N1 C12 C1 122.2(3)
C13 C12 C1 110.8(3)
C15 C13 C12 117.9(3)
C15 C13 C14 127.0(3)
C12 C13 C14 115.1(3)
C13 C14 B4 105.1(3)
C13 C15 C17 117.5(3)
C13 C15 C16 120.5(3)
C17 C15 C16 121.9(3)
C18 C17 C22 117.7(3)
C18 C17 C15 123.1(3)
C22 C17 C15 119.2(3)
C19 C18 C17 121.1(4)
C18 C19 C20 121.1(4)
C21 C20 C19 119.4(4)
C20 C21 C22 120.8(4)
N1 C22 C21 117.1(3)
N1 C22 C17 123.0(3)
C21 C22 C17 119.9(3)
C1 B3 C2 57.8(2)
C1 B3 B8 104.9(3)
C2 B3 B8 107.6(3)
C1 B3 B7 105.1(3)
C2 B3 B7 59.6(3)
B8 B3 B7 61.5(3)
C1 B3 B4 58.2(2)
C2 B3 B4 106.5(3)
B8 B3 B4 60.5(3)
B7 B3 B4 109.7(3)
C14 B4 C1 103.7(3)
C14 B4 B5 114.5(3)
C1 B4 B5 58.2(2)
C14 B4 B8 138.0(3)
C1 B4 B8 103.8(3)
B5 B4 B8 106.9(3)
C14 B4 B9 139.5(3)
C1 B4 B9 104.1(3)
B5 B4 B9 59.6(2)
B8 B4 B9 59.8(3)
C14 B4 B3 113.1(3)
C1 B4 B3 58.4(2)
B5 B4 B3 106.5(3)
B8 B4 B3 58.8(3)
B9 B4 B3 106.4(3)
C1 B5 B10 105.3(3)
C1 B5 B6 59.0(2)
B10 B5 B6 60.5(3)
C1 B5 B9 104.9(3)
B10 B5 B9 61.0(3)
B6 B5 B9 109.5(3)
C1 B5 B4 58.6(2)
B10 B5 B4 109.5(3)
B6 B5 B4 109.1(3)
B9 B5 B4 60.4(2)
C1 B6 C2 57.9(2)
C1 B6 B11 104.1(3)
C2 B6 B11 58.7(2)
C1 B6 B5 58.4(2)
C2 B6 B5 106.0(3)
B11 B6 B5 107.6(3)
C1 B6 B10 103.9(3)
C2 B6 B10 105.9(3)
B11 B6 B10 60.4(3)
B5 B6 B10 59.3(3)
C2 B7 B3 59.6(2)
C2 B7 B12 105.4(3)
B3 B7 B12 106.9(4)
C2 B7 B11 58.2(2)
B3 B7 B11 107.3(3)
B12 B7 B11 60.5(3)
C2 B7 B8 105.8(3)
B3 B7 B8 59.2(3)
B12 B7 B8 59.8(3)
B11 B7 B8 108.2(3)
B3 B8 B12 106.5(4)
B3 B8 B9 108.2(3)
B12 B8 B9 59.8(3)
B3 B8 B4 60.7(2)
B12 B8 B4 107.5(3)
B9 B8 B4 60.1(3)
B3 B8 B7 59.3(3)
B12 B8 B7 59.2(3)
B9 B8 B7 107.6(3)
B4 B8 B7 108.1(3)
B12 B9 B5 106.3(3)
B12 B9 B8 59.9(3)
B5 B9 B8 107.4(3)
B12 B9 B4 107.6(3)
B5 B9 B4 60.0(2)
B8 B9 B4 60.1(2)
B12 B9 B10 59.7(3)
B5 B9 B10 58.9(3)
B8 B9 B10 107.8(4)
B4 B9 B10 107.5(3)
B5 B10 B12 107.3(3)
B5 B10 B6 60.2(2)
B12 B10 B6 107.6(3)
B5 B10 B11 107.4(3)
B12 B10 B11 60.3(3)
B6 B10 B11 59.4(2)
B5 B10 B9 60.1(3)
B12 B10 B9 59.7(3)
B6 B10 B9 108.5(3)
B11 B10 B9 108.3(3)
C2 B11 B6 59.7(2)
C2 B11 B7 59.8(2)
B6 B11 B7 109.0(3)
C2 B11 B10 106.6(3)
B6 B11 B10 60.2(2)
B7 B11 B10 108.1(4)
C2 B11 B12 105.8(3)
B6 B11 B12 107.8(3)
B7 B11 B12 59.5(3)
B10 B11 B12 59.7(3)
B7 B12 B10 108.6(3)
B7 B12 B9 109.4(3)
B10 B12 B9 60.6(3)
B7 B12 B8 61.0(3)
B10 B12 B8 108.8(3)
B9 B12 B8 60.3(3)
B7 B12 B11 60.0(3)
B10 B12 B11 60.0(3)
B9 B12 B11 108.7(3)
B8 B12 B11 108.6(3)

loop_
_geom_bond_atom_site_label_1
_geom_bond_atom_site_label_2
_geom_bond_distance
N1 C12 1.309(4)
N1 C22 1.368(4)
C1 C12 1.490(4)
C1 C2 1.663(5)
C1 B5 1.696(5)
C1 B4 1.702(5)
C1 B6 1.707(5)
C1 B3 1.706(5)
C2 C11 1.512(6)
C2 B11 1.707(6)
C2 B6 1.725(6)
C2 B7 1.734(6)
C2 B3 1.735(6)
C12 C13 1.420(4)
C13 C15 1.373(4)
C13 C14 1.514(5)
C14 B4 1.590(6)
C15 C17 1.427(5)
C15 C16 1.506(5)
C17 C18 1.411(5)
C17 C22 1.412(5)
C18 C19 1.366(6)
C19 C20 1.393(6)
C20 C21 1.367(5)
C21 C22 1.409(5)
B3 B8 1.755(7)
B3 B7 1.757(6)
B3 B4 1.791(6)
B4 B5 1.780(6)
B4 B8 1.786(6)
B4 B9 1.787(6)
B5 B10 1.751(6)
B5 B6 1.767(6)
B5 B9 1.773(6)
B6 B11 1.758(6)
B6 B10 1.773(6)
B7 B12 1.765(7)
B7 B11 1.773(6)
B7 B8 1.796(8)
B8 B12 1.776(7)
B8 B9 1.782(7)
B9 B12 1.773(8)
B9 B10 1.790(7)
B10 B12 1.773(7)
B10 B11 1.777(7)
B11 B12 1.783(8)
